data_9010287
loop_
_publ_author_name
'Benna, P.'
'Nestola, F.'
'Ballaran, T. B.'
'Balic-Zunic T'
'Lundegaard, L. F.'
'Bruno, E.'

_publ_section_title
;
 The high-pressure structural configurations of Ca0.2Sr0.8Al2Si2O8 feldspar:
 The I-1-I2/c and I2/c-P2_1/c phase transitions
 Sample: P = 3.2 GPa
;
_journal_name_full 'American Mineralogist'
_journal_page_first 1190
_journal_page_last 1199
_journal_paper_doi 10.2138/am.2007.2402
_journal_volume 92
_journal_year 2007
_chemical_compound_source Synthetic
_chemical_formula_structural Ca.2Sr.8Al2Si2O8
_chemical_formula_sum 'Al2 Ca0.2 O8 Si2 Sr0.8'
_chemical_name_mineral Slawsonite
_space_group_IT_number 2
_symmetry_space_group_name_Hall '-P 1 (-1/2*x+1/2*y+1/2*z,1/2*x-1/2*y+1/2*z,1/2*x+1/2*y-1/2*z)'
_symmetry_space_group_name_H-M 'I -1'
_cell_angle_alpha 90.51
_cell_angle_beta 115.38
_cell_angle_gamma 90.88
_cell_formula_units_Z 8
_cell_length_a 8.256
_cell_length_b 12.842
_cell_length_c 14.088
_cell_volume 1349.142
_database_code_amcsd 0004408
_diffrn_ambient_pressure 3.2e+06
_exptl_crystal_density_diffrn 3.114
_cod_original_formula_sum '(Ca.2 Sr.8) Si2 Al2 O8'
_cod_database_code 9010287

loop_
_space_group_symop_operation_xyz
x,y,z
1/2+x,1/2+y,1/2+z
-x,-y,-z
1/2-x,1/2-y,1/2-z

loop_
_atom_site_label
_atom_site_fract_x
_atom_site_fract_y
_atom_site_fract_z
_atom_site_occupancy
_atom_site_U_iso_or_equiv
_atom_site_type_symbol
_atom_site_attached_hydrogens
Ca0 0.26750 0.00330 0.06740 0.20000 0.01900 Ca 0
Sr0 0.26750 0.00330 0.06740 0.80000 0.01900 Sr 0
Caz 0.26620 0.00590 0.56450 0.20000 0.01300 Ca 0
Srz 0.26620 0.00590 0.56450 0.80000 0.01300 Sr 0
Si100 0.00230 0.16910 0.10610 1.00000 0.01000 Si 0
Al10z 0.99920 0.17250 0.61540 1.00000 0.00900 Al 0
Al1m0 0.99850 0.81820 0.11760 1.00000 0.01100 Al 0
Si1mz 0.00160 0.81930 0.60840 1.00000 0.00900 Si 0
Al200 0.68810 0.11980 0.16740 1.00000 0.01000 Al 0
Si20z 0.67900 0.11050 0.66780 1.00000 0.01100 Si 0
Si2m0 0.67930 0.88410 0.17510 1.00000 0.01000 Si 0
Al2mz 0.68830 0.87650 0.67240 1.00000 0.01000 Al 0
OA10 0.00310 0.12600 0.99720 1.00000 0.01300 O 0
OA1z 0.99640 0.13360 0.49810 1.00000 0.01400 O 0
OA20 0.58290 0.99290 0.14330 1.00000 0.01900 O 0
OA2z 0.58290 0.99720 0.64500 1.00000 0.01800 O 0
OB00 0.82090 0.11250 0.09910 1.00000 0.01900 O 0
OB0z 0.79960 0.11880 0.60280 1.00000 0.01700 O 0
OBm0 0.80180 0.86420 0.11270 1.00000 0.01700 O 0
OBmz 0.82100 0.86740 0.60680 1.00000 0.01700 O 0
OC00 0.00430 0.29670 0.12140 1.00000 0.01200 O 0
OC0z 0.01160 0.30350 0.63970 1.00000 0.01700 O 0
OCm0 0.00720 0.68640 0.12280 1.00000 0.01900 O 0
OCmz 0.99870 0.69130 0.61160 1.00000 0.01800 O 0
OD00 0.18600 0.12090 0.19250 1.00000 0.01500 O 0
OD0z 0.19660 0.11670 0.70010 1.00000 0.01800 O 0
ODm0 0.19770 0.87680 0.20840 1.00000 0.01700 O 0
ODmz 0.18770 0.87130 0.69940 1.00000 0.01700 O 0

loop_
_cod_changelog_entry_id
_cod_changelog_entry_author
_cod_changelog_entry_date
_cod_changelog_entry_text
1
;cod-tools version 3.8.0
Id: cif_guess_AMCSD_atom_types 9581 2023-05-17 12:35:41Z saulius
;
2023-05-23T09:23:18+03:00
;Derived atom types and hydrogen counts
from atom names that follow the AMCSD naming convention
(Wat == water, O-H == hydroxyl).
;

loop_
_cod_related_entry_id
_cod_related_entry_database
_cod_related_entry_code
1 AMCSD 0004408
